data_7108230
loop_
_publ_author_name
'Yih-Chern Horng'
'Pin-Shen Huang'
'Chang-Chih Hsieh'
'Chih-Hong Kuo'
'Ting-Shen Kuo'

_publ_section_title
;
 Selective encapsulation of volatile and reactive methyl iodide
;
_journal_name_full Chem.Commun.
_journal_page_first 8844
_journal_paper_doi 10.1039/c2cc34346k
_journal_volume 48
_journal_year 2012
_chemical_formula_sum 'C34 H41 Cl2 N3'
_chemical_formula_weight 562.60
_chemical_name_systematic
;
?
;
_space_group_IT_number 2
_symmetry_cell_setting triclinic
_symmetry_space_group_name_Hall '-P 1'
_symmetry_space_group_name_H-M 'P -1'
_atom_sites_solution_hydrogens geom
_atom_sites_solution_primary direct
_atom_sites_solution_secondary difmap
_audit_creation_method SHELXL-97
_cell_angle_alpha 95.33(3)
_cell_angle_beta 93.62(4)
_cell_angle_gamma 99.07(4)
_cell_formula_units_Z 2
_cell_length_a 11.274(5)
_cell_length_b 11.548(6)
_cell_length_c 11.946(6)
_cell_measurement_reflns_used 1111
_cell_measurement_temperature 150(2)
_cell_measurement_theta_max 19.04
_cell_measurement_theta_min 2.35
_cell_volume 1524.4(13)
_computing_cell_refinement 'SAINT (Bruker, 2007)'
_computing_data_collection 'APEX2 (Bruker, 2007)'
_computing_data_reduction 'SAINT (Bruker, 2007)'
_computing_molecular_graphics 'SHELXTL (Sheldrick, 2008)'
_computing_publication_material 'DIAMOND (Brandenburg, 2006)'
_computing_structure_refinement 'SHELXTL (Sheldrick, 2008)'
_computing_structure_solution 'SHELXTL (Sheldrick, 2008)'
_diffrn_ambient_temperature 150(2)
_diffrn_measured_fraction_theta_full 0.969
_diffrn_measured_fraction_theta_max 0.969
_diffrn_measurement_device_type 'Bruker SMART APEX2'
_diffrn_radiation_monochromator graphite
_diffrn_radiation_source 'fine-focus sealed tube'
_diffrn_radiation_type MoK\a
_diffrn_radiation_wavelength 0.71073
_diffrn_reflns_av_R_equivalents 0.1051
_diffrn_reflns_av_sigmaI/netI 0.1587
_diffrn_reflns_limit_h_max 15
_diffrn_reflns_limit_h_min -15
_diffrn_reflns_limit_k_max 15
_diffrn_reflns_limit_k_min -15
_diffrn_reflns_limit_l_max 16
_diffrn_reflns_limit_l_min -16
_diffrn_reflns_number 22437
_diffrn_reflns_theta_full 28.87
_diffrn_reflns_theta_max 28.87
_diffrn_reflns_theta_min 1.80
_exptl_absorpt_coefficient_mu 0.240
_exptl_absorpt_correction_T_max 0.968
_exptl_absorpt_correction_T_min 0.950
_exptl_absorpt_correction_type multi-scan
_exptl_absorpt_process_details 'SADABS (Sheldrick, 2003)'
_exptl_crystal_colour colorless
_exptl_crystal_density_diffrn 1.226
_exptl_crystal_density_method 'not measured'
_exptl_crystal_description block
_exptl_crystal_F_000 500
_exptl_crystal_size_max 0.21
_exptl_crystal_size_mid 0.18
_exptl_crystal_size_min 0.15
_refine_diff_density_max 0.375
_refine_diff_density_min -0.368
_refine_diff_density_rms 0.054
_refine_ls_extinction_method none
_refine_ls_goodness_of_fit_ref 0.840
_refine_ls_hydrogen_treatment noref
_refine_ls_matrix_type full
_refine_ls_number_parameters 391
_refine_ls_number_reflns 7777
_refine_ls_number_restraints 0
_refine_ls_restrained_S_all 0.840
_refine_ls_R_factor_all 0.2082
_refine_ls_R_factor_gt 0.0686
_refine_ls_shift/su_max 0.000
_refine_ls_shift/su_mean 0.000
_refine_ls_structure_factor_coef Fsqd
_refine_ls_weighting_details 'calc w=1/[\s^2^(Fo^2^)+(0.1000P)^2^+1.0000P] where P=(Fo^2^+2Fc^2^)/3'
_refine_ls_weighting_scheme calc
_refine_ls_wR_factor_gt 0.1549
_refine_ls_wR_factor_ref 0.2320
_reflns_number_gt 2882
_reflns_number_total 7777
_reflns_threshold_expression >2sigma(I)
_cod_data_source_file c2cc34346k.txt
_cod_data_source_block Compd2
_cod_original_cell_volume 1524.3(13)
_cod_original_sg_symbol_H-M P-1
_cod_database_code 7108230

loop_
_symmetry_equiv_pos_as_xyz
'x, y, z'
'-x, -y, -z'

loop_
_atom_site_label
_atom_site_type_symbol
_atom_site_fract_x
_atom_site_fract_y
_atom_site_fract_z
_atom_site_U_iso_or_equiv
_atom_site_adp_type
_atom_site_occupancy
_atom_site_symmetry_multiplicity
_atom_site_calc_flag
_atom_site_refinement_flags
_atom_site_disorder_assembly
_atom_site_disorder_group
C1 C 0.9166(3) 0.7570(3) 0.8928(3) 0.0346(8) Uani 1 1 d . . .
C2 C 0.8273(3) 0.7876(3) 0.9618(3) 0.0335(8) Uani 1 1 d . . .
C3 C 0.7637(3) 0.8774(3) 0.9363(3) 0.0317(8) Uani 1 1 d . . .
C4 C 0.7915(3) 0.9406(3) 0.8415(3) 0.0328(8) Uani 1 1 d . . .
C5 C 0.8804(3) 0.9105(3) 0.7724(3) 0.0318(8) Uani 1 1 d . . .
C6 C 0.9442(3) 0.8204(3) 0.7999(3) 0.0324(8) Uani 1 1 d . . .
C7 C 0.9075(4) 0.9753(3) 0.6694(3) 0.0373(9) Uani 1 1 d . . .
H7A H 0.836(3) 0.999(3) 0.638(3) 0.045 Uiso 1 1 d . . .
H7B H 0.927(3) 0.923(3) 0.612(3) 0.045 Uiso 1 1 d . . .
C8 C 1.0046(3) 1.0843(3) 0.6928(3) 0.0445(10) Uani 1 1 d . . .
H8A H 1.0806 1.0611 0.7194 0.067 Uiso 1 1 calc R . .
H8B H 0.9800 1.1396 0.7506 0.067 Uiso 1 1 calc R . .
H8C H 1.0156 1.1224 0.6233 0.067 Uiso 1 1 calc R . .
C9 C 0.6668(3) 0.9097(3) 1.0094(3) 0.0363(8) Uani 1 1 d . . .
H9A H 0.6304 0.8388 1.0433 0.044 Uiso 1 1 calc R . .
H9B H 0.6027 0.9347 0.9612 0.044 Uiso 1 1 calc R . .
C10 C 0.7128(4) 1.0081(3) 1.1035(3) 0.0422(9) Uani 1 1 d . . .
H10A H 0.7494 1.0787 1.0708 0.063 Uiso 1 1 calc R . .
H10B H 0.7732 0.9825 1.1541 0.063 Uiso 1 1 calc R . .
H10C H 0.6454 1.0263 1.1462 0.063 Uiso 1 1 calc R . .
C11 C 0.9800(3) 0.6550(3) 0.9190(3) 0.0395(9) Uani 1 1 d . . .
H11A H 1.0051 0.6186 0.8479 0.047 Uiso 1 1 calc R . .
H11B H 0.9221 0.5946 0.9497 0.047 Uiso 1 1 calc R . .
C12 C 1.0899(3) 0.6901(3) 1.0026(3) 0.0441(10) Uani 1 1 d . . .
H12A H 1.0671 0.7311 1.0715 0.066 Uiso 1 1 calc R . .
H12B H 1.1518 0.7426 0.9692 0.066 Uiso 1 1 calc R . .
H12C H 1.1217 0.6193 1.0210 0.066 Uiso 1 1 calc R . .
C13 C 1.0417(3) 0.7917(3) 0.7265(3) 0.0357(8) Uani 1 1 d . . .
H13A H 1.0835 0.8652 0.7006 0.043 Uiso 1 1 calc R . .
H13B H 1.1016 0.7573 0.7714 0.043 Uiso 1 1 calc R . .
C14 C 1.0528(3) 0.6965(3) 0.5326(3) 0.0308(8) Uani 1 1 d . . .
C15 C 0.9956(4) 0.6250(3) 0.4379(3) 0.0397(9) Uani 1 1 d . . .
H15 H 0.9160 0.5840 0.4410 0.048 Uiso 1 1 calc R . .
C16 C 1.0528(4) 0.6128(3) 0.3396(3) 0.0548(11) Uani 1 1 d . . .
H16 H 1.0120 0.5635 0.2762 0.066 Uiso 1 1 calc R . .
C17 C 1.1684(4) 0.6710(3) 0.3317(3) 0.0545(11) Uani 1 1 d . . .
H17 H 1.2075 0.6626 0.2639 0.065 Uiso 1 1 calc R . .
C18 C 1.2253(4) 0.7416(3) 0.4251(3) 0.0453(10) Uani 1 1 d . . .
H18 H 1.3047 0.7827 0.4213 0.054 Uiso 1 1 calc R . .
C19 C 1.1695(3) 0.7541(3) 0.5243(3) 0.0362(8) Uani 1 1 d . . .
H19 H 1.2114 0.8026 0.5877 0.043 Uiso 1 1 calc R . .
C20 C 0.7222(3) 1.0360(3) 0.8128(3) 0.0368(8) Uani 1 1 d . . .
H20A H 0.6990 1.0762 0.8830 0.044 Uiso 1 1 calc R . .
H20B H 0.7741 1.0953 0.7748 0.044 Uiso 1 1 calc R . .
C21 C 0.5295(3) 1.0540(3) 0.7090(3) 0.0379(9) Uani 1 1 d . . .
C22 C 0.5303(3) 1.1689(3) 0.7588(3) 0.0406(9) Uani 1 1 d . . .
H22 H 0.5939 1.2047 0.8130 0.049 Uiso 1 1 calc R . .
C23 C 0.4393(3) 1.2309(4) 0.7299(4) 0.0498(10) Uani 1 1 d . . .
H23 H 0.4410 1.3089 0.7639 0.060 Uiso 1 1 calc R . .
C24 C 0.3461(4) 1.1796(4) 0.6519(4) 0.0591(12) Uani 1 1 d . . .
H24 H 0.2825 1.2211 0.6334 0.071 Uiso 1 1 calc R . .
C25 C 0.3460(4) 1.0669(4) 0.6006(3) 0.0559(12) Uani 1 1 d . . .
H25 H 0.2831 1.0323 0.5453 0.067 Uiso 1 1 calc R . .
C26 C 0.4358(3) 1.0044(4) 0.6289(3) 0.0453(10) Uani 1 1 d . . .
H26 H 0.4339 0.9269 0.5935 0.054 Uiso 1 1 calc R . .
C27 C 0.7976(3) 0.7195(3) 1.0632(3) 0.0361(8) Uani 1 1 d . . .
H27A H 0.8711 0.6933 1.0946 0.043 Uiso 1 1 calc R . .
H27B H 0.7695 0.7718 1.1227 0.043 Uiso 1 1 calc R . .
C28 C 0.6881(3) 0.5208(3) 1.0916(3) 0.0317(8) Uani 1 1 d . . .
C29 C 0.7405(3) 0.5234(3) 1.2009(3) 0.0364(8) Uani 1 1 d . . .
H29 H 0.7885 0.5939 1.2363 0.044 Uiso 1 1 calc R . .
C30 C 0.7231(3) 0.4235(3) 1.2588(3) 0.0433(9) Uani 1 1 d . . .
H30 H 0.7589 0.4269 1.3334 0.052 Uiso 1 1 calc R . .
C31 C 0.6550(4) 0.3205(4) 1.2096(4) 0.0677(14) Uani 1 1 d . . .
H31 H 0.6449 0.2519 1.2485 0.081 Uiso 1 1 calc R . .
C32 C 0.6012(4) 0.3189(3) 1.1018(4) 0.0684(14) Uani 1 1 d . . .
H32 H 0.5526 0.2483 1.0674 0.082 Uiso 1 1 calc R . .
C33 C 0.6162(3) 0.4165(3) 1.0432(4) 0.0449(10) Uani 1 1 d . . .
H33 H 0.5776 0.4129 0.9697 0.054 Uiso 1 1 calc R . .
N1 N 0.7046(3) 0.6175(2) 1.0299(3) 0.0422(8) Uani 1 1 d . . .
H1 H 0.6571 0.6170 0.9685 0.051 Uiso 1 1 calc R . .
N2 N 0.9931(3) 0.7092(3) 0.6292(2) 0.0420(8) Uani 1 1 d . . .
H2 H 0.9223 0.6653 0.6319 0.050 Uiso 1 1 calc R . .
N3 N 0.6153(3) 0.9882(3) 0.7398(3) 0.0446(8) Uani 1 1 d . . .
H3 H 0.6046 0.9132 0.7137 0.054 Uiso 1 1 calc R . .
Cl4 Cl 0.6877(3) 0.6033(4) 0.7282(3) 0.0797(12) Uani 0.504(3) 1 d P A 1
Cl1 Cl 0.6957(3) 0.5365(3) 0.7064(3) 0.0629(9) Uani 0.496(3) 1 d P A 2
Cl2 Cl 0.6017(3) 0.7130(2) 0.58454(19) 0.0692(10) Uani 0.496(3) 1 d P A 2
Cl3 Cl 0.5655(5) 0.6039(4) 0.5106(3) 0.160(2) Uani 0.504(3) 1 d P A 1
C35 C 0.5796(8) 0.5241(8) 0.6253(7) 0.063(3) Uani 0.504(3) 1 d P A 1
H35B H 0.6039 0.4477 0.6002 0.076 Uiso 0.504(3) 1 calc PR A 1
H35A H 0.5009 0.5077 0.6580 0.076 Uiso 0.504(3) 1 calc PR A 1
C34 C 0.6058(9) 0.6483(8) 0.7095(7) 0.055(2) Uani 0.496(3) 1 d P A 2
H34A H 0.5227 0.6143 0.7243 0.067 Uiso 0.496(3) 1 calc PR A 2
H34B H 0.6378 0.7097 0.7722 0.067 Uiso 0.496(3) 1 calc PR A 2

loop_
_atom_site_aniso_label
_atom_site_aniso_U_11
_atom_site_aniso_U_22
_atom_site_aniso_U_33
_atom_site_aniso_U_23
_atom_site_aniso_U_13
_atom_site_aniso_U_12
C1 0.044(2) 0.0277(17) 0.0276(19) 0.0000(14) -0.0028(17) -0.0034(16)
C2 0.042(2) 0.0303(17) 0.0252(19) 0.0007(14) 0.0016(16) -0.0028(15)
C3 0.0333(19) 0.0317(18) 0.0248(19) -0.0007(14) -0.0008(15) -0.0074(15)
C4 0.0336(19) 0.0309(18) 0.029(2) 0.0027(14) -0.0032(16) -0.0056(15)
C5 0.0319(19) 0.0337(18) 0.0257(19) 0.0026(14) -0.0025(15) -0.0052(15)
C6 0.037(2) 0.0324(18) 0.0244(19) -0.0002(14) 0.0002(15) -0.0031(15)
C7 0.041(2) 0.042(2) 0.029(2) 0.0119(16) 0.0003(17) 0.0031(18)
C8 0.040(2) 0.045(2) 0.049(3) 0.0175(18) 0.0035(19) 0.0008(18)
C9 0.038(2) 0.0349(18) 0.034(2) 0.0084(15) 0.0041(17) -0.0039(16)
C10 0.054(2) 0.037(2) 0.033(2) -0.0005(16) 0.0091(18) 0.0002(18)
C11 0.052(2) 0.0288(18) 0.037(2) 0.0063(15) 0.0073(19) 0.0028(17)
C12 0.052(2) 0.038(2) 0.044(2) 0.0139(17) 0.005(2) 0.0082(18)
C13 0.041(2) 0.0328(18) 0.030(2) 0.0010(15) -0.0020(17) -0.0005(16)
C14 0.036(2) 0.0282(17) 0.030(2) 0.0067(14) 0.0033(16) 0.0077(15)
C15 0.053(2) 0.0263(17) 0.038(2) 0.0022(15) 0.0048(19) 0.0012(16)
C16 0.080(3) 0.040(2) 0.040(2) -0.0052(18) 0.011(2) 0.000(2)
C17 0.078(3) 0.046(2) 0.042(3) -0.0001(19) 0.031(2) 0.010(2)
C18 0.046(2) 0.042(2) 0.052(3) 0.0111(19) 0.018(2) 0.0117(18)
C19 0.033(2) 0.041(2) 0.035(2) 0.0107(16) 0.0013(16) 0.0040(16)
C20 0.033(2) 0.042(2) 0.033(2) 0.0065(16) -0.0029(16) 0.0005(16)
C21 0.0263(19) 0.060(2) 0.027(2) 0.0131(17) 0.0005(16) 0.0009(17)
C22 0.030(2) 0.054(2) 0.037(2) 0.0167(18) 0.0009(17) -0.0020(17)
C23 0.037(2) 0.057(2) 0.058(3) 0.026(2) 0.007(2) 0.0061(19)
C24 0.037(2) 0.086(3) 0.059(3) 0.035(3) 0.002(2) 0.011(2)
C25 0.034(2) 0.093(4) 0.039(2) 0.021(2) -0.0049(19) 0.001(2)
C26 0.037(2) 0.067(3) 0.029(2) 0.0103(18) 0.0005(17) -0.003(2)
C27 0.044(2) 0.0306(18) 0.031(2) 0.0047(15) 0.0020(17) -0.0041(16)
C28 0.0277(18) 0.0285(17) 0.040(2) 0.0048(15) 0.0072(16) 0.0052(14)
C29 0.038(2) 0.0288(18) 0.041(2) 0.0056(15) 0.0010(17) 0.0017(16)
C30 0.040(2) 0.039(2) 0.051(2) 0.0163(18) -0.0068(18) 0.0025(17)
C31 0.064(3) 0.042(2) 0.093(4) 0.035(2) -0.026(3) -0.008(2)
C32 0.060(3) 0.033(2) 0.103(4) 0.025(2) -0.034(3) -0.017(2)
C33 0.031(2) 0.038(2) 0.062(3) 0.0109(18) -0.0152(19) -0.0015(17)
N1 0.0460(19) 0.0367(16) 0.0391(19) 0.0104(14) -0.0044(15) -0.0082(14)
N2 0.0398(18) 0.0454(18) 0.0345(18) -0.0046(14) 0.0102(15) -0.0105(14)
N3 0.0387(18) 0.0458(18) 0.044(2) -0.0037(15) -0.0109(15) 0.0002(15)
Cl4 0.0620(19) 0.100(3) 0.0633(18) -0.023(2) 0.0009(14) -0.010(2)
Cl1 0.0574(16) 0.0497(16) 0.079(2) 0.0033(15) -0.0124(14) 0.0113(14)
Cl2 0.108(2) 0.0508(15) 0.0476(15) 0.0056(11) -0.0098(13) 0.0164(13)
Cl3 0.221(5) 0.142(4) 0.093(3) 0.064(3) -0.047(3) -0.051(3)
C35 0.062(6) 0.065(6) 0.059(6) 0.020(5) -0.004(5) -0.002(5)
C34 0.054(5) 0.065(6) 0.056(6) 0.004(4) 0.000(4) 0.042(5)

loop_
_atom_type_symbol
_atom_type_description
_atom_type_scat_dispersion_real
_atom_type_scat_dispersion_imag
_atom_type_scat_source
C C 0.0033 0.0016 'International Tables Vol C Tables 4.2.6.8 and 6.1.1.4'
H H 0.0000 0.0000 'International Tables Vol C Tables 4.2.6.8 and 6.1.1.4'
N N 0.0061 0.0033 'International Tables Vol C Tables 4.2.6.8 and 6.1.1.4'
Cl Cl 0.1484 0.1585 'International Tables Vol C Tables 4.2.6.8 and 6.1.1.4'

loop_
_geom_angle_atom_site_label_1
_geom_angle_atom_site_label_2
_geom_angle_atom_site_label_3
_geom_angle
C2 C1 C6 119.5(3)
C2 C1 C11 119.2(3)
C6 C1 C11 121.3(3)
C3 C2 C1 120.3(3)
C3 C2 C27 120.0(3)
C1 C2 C27 119.7(3)
C2 C3 C4 119.8(3)
C2 C3 C9 120.5(3)
C4 C3 C9 119.6(3)
C5 C4 C3 120.1(3)
C5 C4 C20 119.8(3)
C3 C4 C20 120.1(3)
C4 C5 C6 119.2(3)
C4 C5 C7 120.1(3)
C6 C5 C7 120.7(3)
C5 C6 C1 121.0(3)
C5 C6 C13 118.4(3)
C1 C6 C13 120.6(3)
C5 C7 C8 114.1(3)
C3 C9 C10 113.6(3)
C1 C11 C12 113.9(3)
N2 C13 C6 111.7(3)
N2 C14 C19 122.6(3)
N2 C14 C15 120.0(3)
C19 C14 C15 117.5(3)
C16 C15 C14 121.0(4)
C15 C16 C17 121.2(4)
C18 C17 C16 118.0(4)
C17 C18 C19 121.5(4)
C18 C19 C14 120.9(4)
N3 C20 C4 111.0(3)
N3 C21 C26 119.5(4)
N3 C21 C22 122.1(3)
C26 C21 C22 118.4(4)
C23 C22 C21 120.7(4)
C24 C23 C22 120.1(4)
C23 C24 C25 119.5(4)
C26 C25 C24 120.9(4)
C25 C26 C21 120.4(4)
N1 C27 C2 110.5(3)
N1 C28 C29 122.7(3)
N1 C28 C33 119.2(3)
C29 C28 C33 118.2(3)
C30 C29 C28 120.6(3)
C31 C30 C29 121.0(4)
C30 C31 C32 118.3(4)
C33 C32 C31 121.9(4)
C32 C33 C28 120.1(4)
C28 N1 C27 122.4(3)
C14 N2 C13 123.0(3)
C21 N3 C20 123.3(3)
Cl3 C35 Cl4 110.4(5)
Cl2 C34 Cl1 112.5(5)

loop_
_geom_bond_atom_site_label_1
_geom_bond_atom_site_label_2
_geom_bond_distance
C1 C2 1.407(5)
C1 C6 1.410(5)
C1 C11 1.517(5)
C2 C3 1.396(5)
C2 C27 1.530(4)
C3 C4 1.428(4)
C3 C9 1.510(5)
C4 C5 1.403(5)
C4 C20 1.500(5)
C5 C6 1.405(5)
C5 C7 1.521(5)
C6 C13 1.507(5)
C7 C8 1.524(5)
C9 C10 1.526(5)
C11 C12 1.519(5)
C13 N2 1.452(4)
C14 N2 1.379(4)
C14 C19 1.391(5)
C14 C15 1.395(5)
C15 C16 1.382(5)
C16 C17 1.382(6)
C17 C18 1.377(6)
C18 C19 1.383(5)
C20 N3 1.445(4)
C21 N3 1.373(5)
C21 C26 1.393(5)
C21 C22 1.402(5)
C22 C23 1.385(5)
C23 C24 1.379(6)
C24 C25 1.385(6)
C25 C26 1.376(6)
C27 N1 1.454(4)
C28 N1 1.390(4)
C28 C29 1.394(5)
C28 C33 1.395(5)
C29 C30 1.393(5)
C30 C31 1.369(5)
C31 C32 1.386(6)
C32 C33 1.375(5)
Cl4 C35 1.756(9)
Cl1 C34 1.763(8)
Cl2 C34 1.731(9)
Cl3 C35 1.734(9)
